data_4121834
loop_
_publ_author_name
'Graham, Michael J.'
'Zadrozny, Joseph M.'
'Shiddiq, Muhandis'
'Anderson, John S.'
'Fataftah, Majed S.'
'Hill, Stephen'
'Freedman, Danna E.'

_publ_section_title
;
 Influence of electronic spin and spin-orbit coupling on decoherence in
 mononuclear transition metal complexes.
;
_journal_issue 21
_journal_name_full 'Journal of the American Chemical Society'
_journal_page_first 7623
_journal_page_last 7626
_journal_paper_doi 10.1021/ja5037397
_journal_volume 136
_journal_year 2014
_chemical_formula_moiety 'C6 N6 Ru, 3(C24 H20 P), 2(C H2 Cl2), 3(C H Cl3), H1.68 C Cl2.32'
_chemical_formula_sum 'C84 H68.68 Cl15.32 N6 P3 Ru'
_chemical_formula_weight 1899.29
_chemical_name_systematic 'tris(tetraphenylphosphonium) hexacyanoruthenate(III)'
_space_group_crystal_system monoclinic
_space_group_IT_number 9
_space_group_name_Hall 'C -2yc'
_space_group_name_H-M_alt 'C 1 c 1'
_symmetry_space_group_name_Hall 'C -2yc'
_symmetry_space_group_name_H-M 'C 1 c 1'
_atom_sites_solution_hydrogens mixed
_atom_sites_solution_primary direct
_audit_creation_date 2014-03-08
_audit_creation_method
;
Olex2 1.2
(compiled 2014.02.28 svn.r2899 for OlexSys, GUI svn.r4781)
;
_cell_angle_alpha 90
_cell_angle_beta 114.4650(10)
_cell_angle_gamma 90
_cell_formula_units_Z 4
_cell_length_a 24.7221(9)
_cell_length_b 15.0978(6)
_cell_length_c 25.3767(13)
_cell_measurement_temperature 100(2)
_cell_volume 8621.4(6)
_computing_molecular_graphics 'Olex2 (Dolomanov et al., 2009)'
_computing_publication_material 'Olex2 (Dolomanov et al., 2009)'
_computing_structure_refinement 'ShelXL (Sheldrick, 2008)'
_computing_structure_solution 'ShelXS (Sheldrick, 2008)'
_diffrn_ambient_temperature 100.09
_diffrn_measured_fraction_theta_full 0.998
_diffrn_measured_fraction_theta_max 0.997
_diffrn_radiation_type MoK\a
_diffrn_radiation_wavelength 0.71073
_diffrn_reflns_av_R_equivalents 0.0683
_diffrn_reflns_av_unetI/netI 0.0585
_diffrn_reflns_Laue_measured_fraction_full 0.998
_diffrn_reflns_Laue_measured_fraction_max 0.997
_diffrn_reflns_limit_h_max 31
_diffrn_reflns_limit_h_min -31
_diffrn_reflns_limit_k_max 19
_diffrn_reflns_limit_k_min -19
_diffrn_reflns_limit_l_max 32
_diffrn_reflns_limit_l_min -32
_diffrn_reflns_number 70928
_diffrn_reflns_point_group_measured_fraction_full 0.981
_diffrn_reflns_point_group_measured_fraction_max 0.967
_diffrn_reflns_theta_full 26.000
_diffrn_reflns_theta_max 27.147
_diffrn_reflns_theta_min 1.763
_exptl_absorpt_coefficient_mu 0.760
_exptl_absorpt_correction_T_max 0.7455
_exptl_absorpt_correction_T_min 0.6699
_exptl_absorpt_correction_type multi-scan
_exptl_absorpt_process_details
;
SADABS-2012/1 (Bruker,2012) was used for absorption correction.
wR2(int) was 0.0985 before and 0.0857 after correction.
The Ratio of minimum to maximum transmission is 0.8986.
The \l/2 correction factor is 0.0015.
;
_exptl_crystal_colour orange
_exptl_crystal_colour_primary orange
_exptl_crystal_density_diffrn 1.463
_exptl_crystal_description block
_exptl_crystal_F_000 3850
_exptl_crystal_size_max 0.251
_exptl_crystal_size_mid 0.246
_exptl_crystal_size_min 0.126
_refine_diff_density_max 0.876
_refine_diff_density_min -0.941
_refine_diff_density_rms 0.078
_refine_ls_abs_structure_details
;
 Flack x determined using 7762 quotients [(I+)-(I-)]/[(I+)+(I-)]
 (Parsons and Flack (2004), Acta Cryst. A60, s61).
;
_refine_ls_abs_structure_Flack -0.009(10)
_refine_ls_extinction_method none
_refine_ls_goodness_of_fit_ref 1.027
_refine_ls_hydrogen_treatment mixed
_refine_ls_matrix_type full
_refine_ls_number_parameters 998
_refine_ls_number_reflns 18493
_refine_ls_number_restraints 14
_refine_ls_restrained_S_all 1.075
_refine_ls_R_factor_all 0.0460
_refine_ls_R_factor_gt 0.0403
_refine_ls_shift/su_max 0.001
_refine_ls_shift/su_mean 0.000
_refine_ls_structure_factor_coef Fsqd
_refine_ls_weighting_details 'w=1/[\s^2^(Fo^2^)+(0.0427P)^2^+15.2094P] where P=(Fo^2^+2Fc^2^)/3'
_refine_ls_weighting_scheme calc
_refine_ls_wR_factor_gt 0.0947
_refine_ls_wR_factor_ref 0.0985
_reflns_Friedel_coverage 0.941
_reflns_Friedel_fraction_full 0.963
_reflns_Friedel_fraction_max 0.938
_reflns_number_gt 17137
_reflns_number_total 18493
_reflns_threshold_expression 'I > 2\s(I)'
_cod_data_source_file ja5037397_si_002.cif
_cod_data_source_block jz17
_cod_depositor_comments 'Adding full bibliography for 4121833--4121834.cif.'
_cod_database_code 4121834
_shelxl_version_number 2013-4
_shelx_space_group_comment
;
The symmetry employed for this shelxl refinement is uniquely defined
by the following loop, which should always be used as a source of
symmetry information in preference to the above space-group names.
They are only intended as comments.
;
_olex2_refinement_description
;
1. Fixed Uiso
 At 1.2 times of:
  All C(H) groups, All C(H,H) groups
2. Restrained distances
 Cl6-Cl5 \\sim Cl5-Cl4 \\sim Cl4-Cl6
 with sigma of 0.01
 C200-Cl5 \\sim C200-Cl6 \\sim C200-Cl4
 with sigma of 0.01
 Cl18-Cl17 \\sim Cl16-Cl15 \\sim Cl7A-Cl4A \\sim Cl7B-Cl4A
 with sigma of 0.01
3. Others
 Sof(Cl4A)=1-FVAR(1)
 Sof(Cl7A)=Sof(Cl7B)=0.5*(1-FVAR(2))
 Sof(Cl6)=Sof(Cl5)=Sof(Cl4)=FVAR(1)
 Sof(Cl14)=1-FVAR(2)
 Sof(Cl13)=FVAR(2)
4.a Ternary CH refined with riding coordinates:
 C17(H17), C8(H8)
4.b Secondary CH2 refined with riding coordinates:
 C1(H1A,H1B), C2(H2A,H2B)
4.c Aromatic/amide H refined with riding coordinates:
 C30(H30), C31(H31), C44(H44), C59(H59), C60(H60), C61(H61), C64(H64),
 C71(H71), C72(H72), C75(H75), C76(H76), C80(H80), C84(H84), C94(H94),
 C102(H102), C104(H104), C109(H109), C115(H115), C135(H135), C28(H28), C29(H29),
  C36(H36), C39(H39), C41(H41), C43(H43), C47(H47), C51(H51), C53(H53),
 C54(H54), C58(H58), C65(H65), C69(H69), C70(H70), C73(H73), C74(H74), C78(H78),
  C81(H81), C82(H82), C83(H83), C85(H85), C87(H87), C90(H90), C93(H93),
 C96(H96), C97(H97), C99(H99), C100(H100), C101(H101), C103(H103), C105(H105),
 C107(H107), C110(H110), C111(H111), C112(H112), C113(H113), C114(H114),
 C117(H117), C126(H126), C11(H11), C3(H3)
;
_olex2_computing_structure_refinement_long 'ShelXL (Sheldrick, 2008)'
_olex2_computing_structure_solution_long 'ShelXS (Sheldrick, 2008)'

loop_
_space_group_symop_operation_xyz
'x, y, z'
'x, -y, z+1/2'
'x+1/2, y+1/2, z'
'x+1/2, -y+1/2, z+1/2'

loop_
_atom_site_label
_atom_site_type_symbol
_atom_site_fract_x
_atom_site_fract_y
_atom_site_fract_z
_atom_site_U_iso_or_equiv
_atom_site_adp_type
_atom_site_occupancy
_atom_site_site_symmetry_order
_atom_site_calc_flag
_atom_site_refinement_flags_posn
_atom_site_refinement_flags_occupancy
_atom_site_disorder_assembly
_atom_site_disorder_group
Ru1 Ru 0.54742(2) 0.86065(2) 0.40923(2) 0.01009(8) Uani 1 1 d . . . .
C12 C 0.4909(2) 0.8496(3) 0.4503(2) 0.0152(10) Uani 1 1 d . . . .
C18 C 0.6007(2) 0.8812(3) 0.3660(2) 0.0145(10) Uani 1 1 d . . . .
C19 C 0.5987(2) 0.7569(3) 0.4571(2) 0.0162(10) Uani 1 1 d . . . .
N20 N 0.46948(19) 0.7197(3) 0.31254(19) 0.0198(9) Uani 1 1 d . . . .
C21 C 0.4970(2) 0.7710(3) 0.3470(2) 0.0144(10) Uani 1 1 d . . . .
C24 C 0.6011(2) 0.9461(3) 0.4717(2) 0.0129(10) Uani 1 1 d . . . .
N26 N 0.6315(2) 0.9939(3) 0.50630(18) 0.0198(9) Uani 1 1 d . . . .
N32 N 0.4650(2) 1.0240(3) 0.3399(2) 0.0224(9) Uani 1 1 d . . . .
C34 C 0.4955(2) 0.9659(3) 0.3644(2) 0.0155(10) Uani 1 1 d . . . .
N40 N 0.6303(2) 0.8971(3) 0.34229(19) 0.0218(9) Uani 1 1 d . . . .
N46 N 0.4584(2) 0.8479(3) 0.47175(19) 0.0244(10) Uani 1 1 d . . . .
N50 N 0.6271(2) 0.6995(3) 0.48404(19) 0.0217(9) Uani 1 1 d . . . .
P2 P 0.15730(5) 0.85633(8) 0.28487(5) 0.0116(2) Uani 1 1 d . . . .
C13 C 0.1401(2) 0.9650(3) 0.30186(19) 0.0126(9) Uani 1 1 d . . . .
C16 C 0.2345(2) 0.8536(3) 0.2987(2) 0.0131(9) Uani 1 1 d . . . .
C30 C 0.0238(3) 0.7654(4) 0.1387(2) 0.0274(13) Uani 1 1 d . . . .
H30 H -0.0148 0.7410 0.1281 0.033 Uiso 1 1 calc R . . .
C31 C 0.1339(2) 0.8084(4) 0.3789(2) 0.0204(11) Uani 1 1 d . . . .
H31 H 0.1341 0.8699 0.3868 0.025 Uiso 1 1 calc R . . .
C44 C 0.0570(2) 0.7914(4) 0.1954(2) 0.0231(11) Uani 1 1 d . . . .
H44 H 0.0412 0.7855 0.2235 0.028 Uiso 1 1 calc R . . .
C59 C 0.1403(2) 0.6883(3) 0.3183(2) 0.0203(11) Uani 1 1 d . . . .
H59 H 0.1446 0.6682 0.2848 0.024 Uiso 1 1 calc R . . .
C60 C 0.3531(2) 0.8512(4) 0.3174(3) 0.0238(12) Uani 1 1 d . . . .
H60 H 0.3938 0.8504 0.3239 0.029 Uiso 1 1 calc R . . .
C61 C 0.1361(3) 0.8340(4) 0.1689(2) 0.0301(13) Uani 1 1 d . . . .
H61 H 0.1749 0.8570 0.1790 0.036 Uiso 1 1 calc R . . .
C64 C 0.0826(2) 0.9994(3) 0.2733(2) 0.0173(10) Uani 1 1 d . . . .
H64 H 0.0536 0.9697 0.2410 0.021 Uiso 1 1 calc R . . .
C68 C 0.1423(2) 0.7787(3) 0.3303(2) 0.0151(10) Uani 1 1 d . . . .
C71 C 0.1677(2) 1.0871(3) 0.3686(2) 0.0224(11) Uani 1 1 d . . . .
H71 H 0.1965 1.1170 0.4011 0.027 Uiso 1 1 calc R . . .
C72 C 0.2704(2) 0.7821(3) 0.3274(2) 0.0196(10) Uani 1 1 d . . . .
H72 H 0.2541 0.7338 0.3400 0.024 Uiso 1 1 calc R . . .
C75 C 0.1107(2) 1.1221(3) 0.3406(2) 0.0224(11) Uani 1 1 d . . . .
H75 H 0.1007 1.1759 0.3539 0.027 Uiso 1 1 calc R . . .
C76 C 0.2584(2) 0.9234(3) 0.2791(2) 0.0188(10) Uani 1 1 d . . . .
H76 H 0.2341 0.9722 0.2596 0.023 Uiso 1 1 calc R . . .
C77 C 0.1136(2) 0.8261(3) 0.2110(2) 0.0153(9) Uani 1 1 d . . . .
C80 C 0.1824(2) 1.0095(3) 0.3494(2) 0.0171(10) Uani 1 1 d . . . .
H80 H 0.2214 0.9861 0.3685 0.021 Uiso 1 1 calc R . . .
C84 C 0.3177(2) 0.9212(4) 0.2883(2) 0.0237(11) Uani 1 1 d . . . .
H84 H 0.3340 0.9681 0.2744 0.028 Uiso 1 1 calc R . . .
C94 C 0.1321(3) 0.6273(4) 0.3555(3) 0.0293(13) Uani 1 1 d . . . .
H94 H 0.1313 0.5657 0.3476 0.035 Uiso 1 1 calc R . . .
C102 C 0.1251(3) 0.6566(4) 0.4041(3) 0.0301(13) Uani 1 1 d . . . .
H102 H 0.1199 0.6149 0.4297 0.036 Uiso 1 1 calc R . . .
C104 C 0.0689(2) 1.0785(3) 0.2937(2) 0.0209(11) Uani 1 1 d . . . .
H104 H 0.0301 1.1027 0.2749 0.025 Uiso 1 1 calc R . . .
C109 C 0.1255(3) 0.7465(4) 0.4154(2) 0.0291(13) Uani 1 1 d . . . .
H109 H 0.1200 0.7660 0.4484 0.035 Uiso 1 1 calc R . . .
C115 C 0.0462(3) 0.7748(4) 0.0980(2) 0.0291(13) Uani 1 1 d . . . .
H115 H 0.0229 0.7579 0.0591 0.035 Uiso 1 1 calc R . . .
C135 C 0.1021(3) 0.8084(4) 0.1131(3) 0.0351(14) Uani 1 1 d . . . .
H135 H 0.1174 0.8141 0.0845 0.042 Uiso 1 1 calc R . . .
P3 P 0.21350(5) 0.49804(8) 0.18900(5) 0.0114(2) Uani 1 1 d . . . .
P4 P -0.00641(5) 1.22236(8) 0.12565(5) 0.0135(2) Uani 1 1 d . . . .
C25 C 0.0708(2) 1.2167(3) 0.1761(2) 0.0161(10) Uani 1 1 d . . . .
C28 C -0.0387(2) 1.3252(3) 0.1992(2) 0.0166(10) Uani 1 1 d . . . .
H28 H -0.0116 1.2905 0.2301 0.020 Uiso 1 1 calc R . . .
C29 C 0.1039(2) 1.1481(3) 0.1660(2) 0.0198(10) Uani 1 1 d . . . .
H29 H 0.0857 1.1095 0.1339 0.024 Uiso 1 1 calc R . . .
C35 C 0.2541(2) 0.4684(3) 0.2634(2) 0.0135(9) Uani 1 1 d . . . .
C36 C 0.2132(2) 0.6465(3) 0.1240(2) 0.0220(11) Uani 1 1 d . . . .
H36 H 0.1753 0.6272 0.0970 0.026 Uiso 1 1 calc R . . .
C37 C 0.2433(2) 0.5997(3) 0.1756(2) 0.0129(9) Uani 1 1 d . . . .
C39 C -0.0880(2) 1.3571(3) 0.0970(2) 0.0174(10) Uani 1 1 d . . . .
H39 H -0.0940 1.3449 0.0583 0.021 Uiso 1 1 calc R . . .
C41 C 0.0955(2) 0.5228(3) 0.1175(2) 0.0176(10) Uani 1 1 d . . . .
H41 H 0.1086 0.5244 0.0872 0.021 Uiso 1 1 calc R . . .
C43 C 0.0169(2) 0.5314(3) 0.1498(2) 0.0187(10) Uani 1 1 d . . . .
H43 H -0.0238 0.5407 0.1415 0.022 Uiso 1 1 calc R . . .
C47 C 0.3242(2) 0.7043(4) 0.2026(2) 0.0211(11) Uani 1 1 d . . . .
H47 H 0.3620 0.7245 0.2294 0.025 Uiso 1 1 calc R . . .
C48 C 0.1364(2) 0.5086(3) 0.1746(2) 0.0129(9) Uani 1 1 d . . . .
C51 C 0.2807(2) 0.3858(3) 0.2786(2) 0.0195(10) Uani 1 1 d . . . .
H51 H 0.2798 0.3453 0.2496 0.023 Uiso 1 1 calc R . . .
C53 C 0.1896(2) 0.3341(3) 0.1361(2) 0.0168(10) Uani 1 1 d . . . .
H53 H 0.1645 0.3253 0.1557 0.020 Uiso 1 1 calc R . . .
C54 C 0.2573(2) 0.4275(3) 0.1136(2) 0.0184(10) Uani 1 1 d . . . .
H54 H 0.2780 0.4818 0.1172 0.022 Uiso 1 1 calc R . . .
C56 C -0.0071(2) 1.2431(3) 0.0558(2) 0.0158(10) Uani 1 1 d . . . .
C57 C -0.0386(2) 1.1163(3) 0.1279(2) 0.0175(10) Uani 1 1 d . . . .
C58 C 0.0572(2) 0.5149(3) 0.2065(2) 0.0180(10) Uani 1 1 d . . . .
H58 H 0.0439 0.5118 0.2366 0.022 Uiso 1 1 calc R . . .
C62 C 0.2211(2) 0.4138(3) 0.14303(19) 0.0133(9) Uani 1 1 d . . . .
C63 C -0.0467(2) 1.3089(3) 0.1423(2) 0.0144(9) Uani 1 1 d . . . .
C65 C 0.2994(2) 0.6282(3) 0.2148(2) 0.0181(10) Uani 1 1 d . . . .
H65 H 0.3205 0.5960 0.2494 0.022 Uiso 1 1 calc R . . .
C69 C 0.2622(2) 0.3594(4) 0.0788(2) 0.0231(11) Uani 1 1 d . . . .
H69 H 0.2874 0.3669 0.0592 0.028 Uiso 1 1 calc R . . .
C70 C 0.1954(2) 0.2687(3) 0.1009(2) 0.0212(11) Uani 1 1 d . . . .
H70 H 0.1745 0.2144 0.0964 0.025 Uiso 1 1 calc R . . .
C73 C 0.1892(2) 1.1921(4) 0.2509(2) 0.0214(11) Uani 1 1 d . . . .
H73 H 0.2295 1.1830 0.2769 0.026 Uiso 1 1 calc R . . .
C74 C -0.0300(3) 1.0442(4) 0.0982(3) 0.0259(12) Uani 1 1 d . . . .
H74 H -0.0103 1.0518 0.0733 0.031 Uiso 1 1 calc R . . .
C78 C 0.2940(3) 0.7501(4) 0.1517(2) 0.0240(11) Uani 1 1 d . . . .
H78 H 0.3110 0.8019 0.1436 0.029 Uiso 1 1 calc R . . .
C81 C 0.0325(2) 1.3069(3) 0.0529(2) 0.0199(10) Uani 1 1 d . . . .
H81 H 0.0583 1.3366 0.0872 0.024 Uiso 1 1 calc R . . .
C82 C 0.2316(2) 0.2822(4) 0.0722(2) 0.0217(11) Uani 1 1 d . . . .
H82 H 0.2352 0.2371 0.0477 0.026 Uiso 1 1 calc R . . .
C83 C 0.1623(2) 1.1376(3) 0.2028(2) 0.0236(11) Uani 1 1 d . . . .
H83 H 0.1850 1.0924 0.1954 0.028 Uiso 1 1 calc R . . .
C85 C -0.1207(2) 1.4234(3) 0.1083(2) 0.0193(10) Uani 1 1 d . . . .
H85 H -0.1493 1.4561 0.0773 0.023 Uiso 1 1 calc R . . .
C87 C 0.0344(2) 1.3273(4) 0.0006(2) 0.0238(11) Uani 1 1 d . . . .
H87 H 0.0614 1.3706 -0.0012 0.029 Uiso 1 1 calc R . . .
C90 C 0.3088(3) 0.3629(4) 0.3369(2) 0.0270(12) Uani 1 1 d . . . .
H90 H 0.3265 0.3061 0.3476 0.032 Uiso 1 1 calc R . . .
C93 C 0.0357(2) 0.5345(3) 0.1053(2) 0.0191(10) Uani 1 1 d . . . .
H93 H 0.0078 0.5446 0.0666 0.023 Uiso 1 1 calc R . . .
C96 C 0.1562(2) 1.2602(3) 0.2603(2) 0.0212(11) Uani 1 1 d . . . .
H96 H 0.1743 1.2981 0.2928 0.025 Uiso 1 1 calc R . . .
C97 C -0.0465(2) 1.2016(4) 0.0055(2) 0.0215(11) Uani 1 1 d . . . .
H97 H -0.0749 1.1605 0.0070 0.026 Uiso 1 1 calc R . . .
C99 C -0.0709(2) 1.3927(4) 0.2103(2) 0.0204(11) Uani 1 1 d . . . .
H99 H -0.0650 1.4052 0.2490 0.024 Uiso 1 1 calc R . . .
C100 C 0.2848(3) 0.5040(4) 0.3641(2) 0.0305(13) Uani 1 1 d . . . .
H100 H 0.2861 0.5440 0.3935 0.037 Uiso 1 1 calc R . . .
C101 C 0.2390(2) 0.7207(4) 0.1126(2) 0.0253(12) Uani 1 1 d . . . .
H101 H 0.2188 0.7521 0.0773 0.030 Uiso 1 1 calc R . . .
C103 C -0.0037(2) 1.2840(4) -0.0493(2) 0.0251(12) Uani 1 1 d . . . .
H103 H -0.0024 1.2974 -0.0854 0.030 Uiso 1 1 calc R . . .
C105 C -0.0502(3) 0.9609(4) 0.1049(3) 0.0302(13) Uani 1 1 d . . . .
H105 H -0.0445 0.9116 0.0845 0.036 Uiso 1 1 calc R . . .
C107 C 0.2563(2) 0.5291(4) 0.3064(2) 0.0213(11) Uani 1 1 d . . . .
H107 H 0.2386 0.5860 0.2961 0.026 Uiso 1 1 calc R . . .
C110 C 0.1167(2) 0.5029(3) 0.2189(2) 0.0149(9) Uani 1 1 d . . . .
H110 H 0.1442 0.4909 0.2575 0.018 Uiso 1 1 calc R . . .
C111 C 0.3112(3) 0.4225(4) 0.3794(2) 0.0319(13) Uani 1 1 d . . . .
H111 H 0.3311 0.4069 0.4191 0.038 Uiso 1 1 calc R . . .
C112 C -0.0782(2) 0.9500(4) 0.1411(3) 0.0305(13) Uani 1 1 d . . . .
H112 H -0.0917 0.8928 0.1457 0.037 Uiso 1 1 calc R . . .
C113 C -0.1116(2) 1.4418(3) 0.1650(2) 0.0220(11) Uani 1 1 d . . . .
H113 H -0.1333 1.4881 0.1728 0.026 Uiso 1 1 calc R . . .
C114 C -0.0871(2) 1.0204(4) 0.1707(3) 0.0276(12) Uani 1 1 d . . . .
H114 H -0.1066 1.0118 0.1957 0.033 Uiso 1 1 calc R . . .
C117 C -0.0675(2) 1.1049(3) 0.1642(2) 0.0208(10) Uani 1 1 d . . . .
H117 H -0.0738 1.1539 0.1844 0.025 Uiso 1 1 calc R . . .
C126 C 0.0976(2) 1.2731(3) 0.2230(2) 0.0156(9) Uani 1 1 d . . . .
H126 H 0.0757 1.3204 0.2293 0.019 Uiso 1 1 calc R . . .
Cl18 Cl 0.34655(7) 1.12056(9) 0.36429(6) 0.0312(3) Uani 1 1 d . . . .
Cl2 Cl -0.05053(7) 0.66070(10) 0.21936(6) 0.0315(3) Uani 1 1 d . . . .
Cl1 Cl -0.16861(6) 0.67587(11) 0.21505(6) 0.0348(3) Uani 1 1 d . . . .
Cl3 Cl -0.07421(8) 0.78985(10) 0.29059(6) 0.0365(3) Uani 1 1 d . . . .
C17 C -0.0918(2) 0.6832(3) 0.2597(2) 0.0200(10) Uani 1 1 d . . . .
H17 H -0.0815 0.6386 0.2915 0.024 Uiso 1 1 calc R . . .
Cl16 Cl 0.30156(7) 1.43573(12) 0.51854(7) 0.0421(4) Uani 1 1 d . . . .
Cl15 Cl 0.27907(8) 1.25582(12) 0.47644(10) 0.0569(5) Uani 1 1 d . . . .
Cl17 Cl 0.34691(8) 1.01901(11) 0.46101(7) 0.0399(4) Uani 1 1 d . . . .
C11 C 0.3301(2) 0.7820(4) 0.3375(3) 0.0256(12) Uani 1 1 d . . . .
H11 H 0.3550 0.7345 0.3581 0.031 Uiso 1 1 calc R . . .
C1 C 0.2461(3) 1.3596(4) 0.4779(3) 0.0344(15) Uani 1 1 d . . . .
H1A H 0.2245 1.3820 0.4379 0.041 Uiso 1 1 calc R . . .
H1B H 0.2173 1.3527 0.4954 0.041 Uiso 1 1 calc R . . .
C2 C 0.3866(2) 1.0435(4) 0.4190(2) 0.0259(12) Uani 1 1 d . . . .
H2A H 0.3931 0.9885 0.4012 0.031 Uiso 1 1 calc R . . .
H2B H 0.4259 1.0685 0.4441 0.031 Uiso 1 1 calc R . . .
Cl12 Cl 0.36789(6) 0.82356(11) 0.56777(6) 0.0336(3) Uani 1 1 d . . . .
Cl11 Cl 0.27246(8) 0.80570(15) 0.45626(7) 0.0503(5) Uani 1 1 d . . . .
Cl13 Cl 0.3690(4) 0.6795(4) 0.4934(3) 0.0383(13) Uani 0.62(6) 1 d . P A 1
C3 C -0.0437(3) 1.2210(4) -0.0468(2) 0.0261(12) Uani 1 1 d . . . .
H3 H -0.0692 1.1912 -0.0810 0.031 Uiso 1 1 calc R . . .
C4 C 0.3484(2) 0.7928(4) 0.4952(2) 0.0263(12) Uani 1 1 d . . . .
Cl9 Cl 0.22590(8) 1.02647(13) 0.61741(8) 0.0483(4) Uani 1 1 d . . . .
Cl10 Cl 0.21737(9) 0.96347(12) 0.50803(8) 0.0509(4) Uani 1 1 d . . . .
Cl8 Cl 0.11527(10) 0.95481(16) 0.53568(14) 0.0889(9) Uani 1 1 d . . . .
Cl6 Cl -0.0849(3) 1.0107(4) 0.3327(3) 0.056(2) Uiso 0.321(7) 1 d . P B 1
Cl5 Cl 0.0329(2) 0.9541(3) 0.3977(2) 0.0362(17) Uiso 0.321(7) 1 d . P B .
C8 C 0.1793(3) 1.0168(4) 0.5437(3) 0.0394(16) Uani 1 1 d . . . .
H8 H 0.1670 1.0772 0.5268 0.047 Uiso 1 1 calc R . . .
C200 C -0.0118(4) 1.0576(7) 0.3998(3) 0.080(3) Uiso 1 1 d . . . .
Cl4 Cl -0.0385(2) 1.0368(4) 0.4607(2) 0.0297(14) Uiso 0.321(7) 1 d . P B 1
Cl7A Cl 0.0009(3) 0.9562(4) 0.3781(3) 0.0499(14) Uiso 0.340(3) 1 d . P B 2
Cl4A Cl -0.0325(3) 1.0649(4) 0.4531(3) 0.1069(19) Uiso 0.679(7) 1 d . P B 2
Cl7B Cl -0.0513(4) 0.9941(5) 0.3464(3) 0.078(2) Uiso 0.340(3) 1 d . P B .
Cl14 Cl 0.344(3) 0.6820(8) 0.4829(14) 0.068(10) Uani 0.38(6) 1 d . P A 2
H4 H 0.370(3) 0.823(4) 0.481(2) 0.019(14) Uiso 1 1 d . . . .

loop_
_atom_site_aniso_label
_atom_site_aniso_U_11
_atom_site_aniso_U_22
_atom_site_aniso_U_33
_atom_site_aniso_U_23
_atom_site_aniso_U_13
_atom_site_aniso_U_12
Ru1 0.01115(16) 0.01025(17) 0.00860(15) 0.00181(15) 0.00383(13) 0.00158(15)
C12 0.018(3) 0.014(2) 0.011(2) 0.0058(18) 0.004(2) 0.0006(19)
C18 0.017(2) 0.012(2) 0.012(2) -0.0020(19) 0.004(2) 0.0012(19)
C19 0.016(2) 0.022(3) 0.009(2) -0.003(2) 0.0027(19) -0.003(2)
N20 0.021(2) 0.018(2) 0.016(2) 0.0006(18) 0.0030(18) 0.0048(18)
C21 0.015(2) 0.012(2) 0.014(2) 0.0051(19) 0.004(2) 0.0041(19)
C24 0.016(2) 0.014(2) 0.011(2) 0.0057(19) 0.008(2) 0.0043(19)
N26 0.022(2) 0.021(2) 0.015(2) 0.0009(18) 0.0065(18) -0.0035(18)
N32 0.024(2) 0.019(2) 0.026(2) 0.0048(19) 0.011(2) 0.0058(19)
C34 0.017(2) 0.017(3) 0.016(2) -0.004(2) 0.009(2) -0.003(2)
N40 0.027(2) 0.021(2) 0.023(2) 0.0004(18) 0.015(2) -0.0002(19)
N46 0.018(2) 0.037(3) 0.019(2) 0.006(2) 0.0084(19) -0.0001(19)
N50 0.024(2) 0.021(2) 0.017(2) 0.0035(18) 0.0048(19) 0.0067(19)
P2 0.0114(6) 0.0108(6) 0.0130(6) -0.0004(4) 0.0054(5) -0.0005(4)
C13 0.013(2) 0.013(2) 0.011(2) -0.0011(17) 0.0045(18) -0.0009(17)
C16 0.012(2) 0.015(2) 0.013(2) -0.0013(18) 0.0052(18) -0.0004(18)
C30 0.024(3) 0.025(3) 0.020(3) -0.002(2) -0.004(2) -0.006(2)
C31 0.026(3) 0.019(3) 0.021(3) 0.000(2) 0.015(2) -0.004(2)
C44 0.021(3) 0.023(3) 0.021(3) -0.001(2) 0.004(2) -0.002(2)
C59 0.026(3) 0.014(2) 0.024(3) 0.000(2) 0.012(2) 0.000(2)
C60 0.012(2) 0.031(3) 0.030(3) -0.011(2) 0.010(2) -0.002(2)
C61 0.023(3) 0.049(4) 0.021(3) -0.005(3) 0.011(2) -0.008(3)
C64 0.017(2) 0.021(3) 0.014(2) -0.0016(19) 0.006(2) 0.0024(19)
C68 0.016(2) 0.014(2) 0.013(2) 0.0021(19) 0.0050(19) -0.0041(19)
C71 0.026(3) 0.019(3) 0.019(3) -0.005(2) 0.006(2) -0.001(2)
C72 0.020(3) 0.013(2) 0.027(3) -0.001(2) 0.012(2) 0.0007(19)
C75 0.030(3) 0.014(3) 0.025(3) 0.002(2) 0.012(2) 0.009(2)
C76 0.013(2) 0.020(3) 0.020(2) 0.002(2) 0.004(2) -0.002(2)
C77 0.015(2) 0.013(2) 0.015(2) -0.0029(19) 0.0044(19) 0.0000(19)
C80 0.017(2) 0.014(2) 0.018(2) -0.0017(19) 0.005(2) -0.0002(19)
C84 0.020(3) 0.025(3) 0.031(3) 0.000(2) 0.015(2) -0.006(2)
C94 0.039(3) 0.015(3) 0.040(3) 0.002(2) 0.023(3) -0.003(2)
C102 0.040(3) 0.023(3) 0.033(3) 0.007(2) 0.021(3) -0.005(2)
C104 0.021(3) 0.019(3) 0.022(3) 0.001(2) 0.009(2) 0.003(2)
C109 0.043(3) 0.029(3) 0.023(3) -0.001(2) 0.022(3) -0.011(3)
C115 0.033(3) 0.025(3) 0.018(3) -0.007(2) -0.002(2) 0.006(2)
C135 0.043(4) 0.045(4) 0.023(3) -0.007(3) 0.018(3) -0.002(3)
P3 0.0123(6) 0.0109(6) 0.0115(5) -0.0016(4) 0.0054(5) 0.0003(4)
P4 0.0145(6) 0.0133(6) 0.0128(6) -0.0001(5) 0.0057(5) 0.0000(5)
C25 0.019(3) 0.015(2) 0.017(2) 0.0049(19) 0.010(2) 0.0014(19)
C28 0.016(2) 0.019(3) 0.016(2) -0.0027(19) 0.008(2) -0.0032(19)
C29 0.022(3) 0.014(2) 0.023(3) -0.001(2) 0.008(2) 0.003(2)
C35 0.011(2) 0.015(2) 0.013(2) -0.0011(18) 0.0038(19) 0.0002(18)
C36 0.022(3) 0.018(3) 0.019(3) 0.001(2) 0.001(2) -0.006(2)
C37 0.015(2) 0.008(2) 0.015(2) -0.0019(18) 0.0066(19) -0.0010(18)
C39 0.017(2) 0.019(3) 0.018(2) -0.002(2) 0.009(2) 0.001(2)
C41 0.016(2) 0.020(3) 0.017(2) 0.001(2) 0.008(2) -0.0021(19)
C43 0.012(2) 0.018(3) 0.028(3) -0.002(2) 0.010(2) -0.0005(19)
C47 0.015(2) 0.022(3) 0.025(3) -0.008(2) 0.007(2) -0.008(2)
C48 0.012(2) 0.009(2) 0.018(2) -0.0008(18) 0.0068(19) 0.0010(17)
C51 0.019(3) 0.017(3) 0.020(3) -0.001(2) 0.005(2) 0.000(2)
C53 0.017(2) 0.019(2) 0.017(2) -0.0014(19) 0.009(2) -0.0027(19)
C54 0.020(2) 0.018(3) 0.022(3) -0.002(2) 0.013(2) -0.002(2)
C56 0.019(2) 0.015(2) 0.016(2) 0.0010(18) 0.010(2) 0.0029(19)
C57 0.013(2) 0.014(2) 0.021(3) 0.001(2) 0.003(2) 0.0011(19)
C58 0.024(3) 0.013(2) 0.024(3) -0.004(2) 0.017(2) -0.003(2)
C62 0.011(2) 0.018(2) 0.011(2) -0.0006(18) 0.0050(18) 0.0005(18)
C63 0.012(2) 0.014(2) 0.018(2) -0.0009(19) 0.0068(19) -0.0016(18)
C65 0.012(2) 0.024(3) 0.016(2) -0.001(2) 0.0031(19) -0.0027(19)
C69 0.027(3) 0.023(3) 0.027(3) -0.003(2) 0.019(2) 0.002(2)
C70 0.026(3) 0.016(3) 0.023(3) -0.006(2) 0.011(2) -0.006(2)
C73 0.015(2) 0.027(3) 0.020(3) 0.008(2) 0.006(2) 0.005(2)
C74 0.026(3) 0.025(3) 0.028(3) 0.000(2) 0.012(2) -0.001(2)
C78 0.028(3) 0.018(2) 0.029(3) -0.002(2) 0.014(2) -0.008(2)
C81 0.018(3) 0.021(3) 0.018(2) -0.002(2) 0.005(2) 0.000(2)
C82 0.024(3) 0.025(3) 0.019(3) -0.005(2) 0.011(2) 0.006(2)
C83 0.025(3) 0.018(3) 0.029(3) 0.004(2) 0.012(2) 0.004(2)
C85 0.017(2) 0.016(2) 0.023(3) 0.003(2) 0.007(2) 0.0007(19)
C87 0.023(3) 0.028(3) 0.022(3) 0.004(2) 0.011(2) -0.002(2)
C90 0.025(3) 0.017(3) 0.029(3) 0.010(2) 0.002(2) 0.006(2)
C93 0.015(2) 0.018(3) 0.022(3) -0.001(2) 0.005(2) -0.001(2)
C96 0.024(3) 0.022(3) 0.020(3) 0.001(2) 0.011(2) -0.004(2)
C97 0.019(3) 0.023(3) 0.019(3) 0.001(2) 0.005(2) -0.002(2)
C99 0.015(2) 0.024(3) 0.026(3) -0.007(2) 0.012(2) -0.007(2)
C100 0.034(3) 0.041(4) 0.016(3) -0.008(2) 0.010(2) 0.004(3)
C101 0.025(3) 0.023(3) 0.023(3) 0.005(2) 0.005(2) -0.003(2)
C103 0.026(3) 0.033(3) 0.016(3) 0.003(2) 0.009(2) 0.002(2)
C105 0.031(3) 0.017(3) 0.037(3) -0.003(2) 0.009(3) 0.000(2)
C107 0.019(3) 0.022(3) 0.018(2) -0.004(2) 0.003(2) 0.005(2)
C110 0.020(2) 0.008(2) 0.018(2) -0.0017(18) 0.010(2) -0.0021(18)
C111 0.030(3) 0.043(4) 0.017(3) 0.007(2) 0.004(2) 0.006(3)
C112 0.022(3) 0.017(3) 0.043(3) 0.005(2) 0.004(3) -0.003(2)
C113 0.019(3) 0.018(3) 0.035(3) -0.007(2) 0.017(2) -0.004(2)
C114 0.020(3) 0.027(3) 0.036(3) 0.006(2) 0.011(3) -0.006(2)
C117 0.017(2) 0.016(2) 0.029(3) 0.000(2) 0.009(2) -0.001(2)
C126 0.016(2) 0.016(2) 0.017(2) -0.0008(19) 0.009(2) -0.0013(19)
Cl18 0.0328(7) 0.0250(7) 0.0310(7) 0.0070(6) 0.0083(6) 0.0081(6)
Cl2 0.0362(8) 0.0339(8) 0.0351(8) -0.0077(6) 0.0255(7) -0.0045(6)
Cl1 0.0224(7) 0.0442(9) 0.0313(8) 0.0024(7) 0.0047(6) 0.0085(6)
Cl3 0.0553(10) 0.0232(7) 0.0301(8) -0.0068(6) 0.0169(7) 0.0020(7)
C17 0.022(3) 0.020(3) 0.019(3) 0.004(2) 0.010(2) 0.007(2)
Cl16 0.0366(8) 0.0542(10) 0.0353(8) -0.0220(7) 0.0148(7) -0.0072(7)
Cl15 0.0407(10) 0.0380(10) 0.0843(15) -0.0094(9) 0.0182(10) -0.0019(8)
Cl17 0.0513(10) 0.0423(9) 0.0362(8) 0.0027(7) 0.0283(8) 0.0011(7)
C11 0.017(3) 0.025(3) 0.034(3) -0.002(2) 0.009(2) 0.007(2)
C1 0.021(3) 0.047(4) 0.031(3) -0.002(3) 0.007(3) 0.003(3)
C2 0.022(3) 0.031(3) 0.024(3) 0.010(2) 0.008(2) 0.002(2)
Cl12 0.0247(7) 0.0505(9) 0.0227(7) -0.0011(6) 0.0068(6) -0.0045(6)
Cl11 0.0326(9) 0.0861(14) 0.0323(8) 0.0041(9) 0.0136(7) 0.0046(9)
Cl13 0.033(5) 0.0270(17) 0.049(2) 0.0084(13) 0.011(3) 0.0098(15)
C3 0.028(3) 0.034(3) 0.011(2) -0.002(2) 0.004(2) -0.002(2)
C4 0.020(3) 0.035(3) 0.024(3) 0.000(2) 0.010(2) -0.002(2)
Cl9 0.0505(10) 0.0554(11) 0.0401(9) 0.0063(8) 0.0200(8) 0.0116(8)
Cl10 0.0697(12) 0.0412(10) 0.0360(9) -0.0022(7) 0.0163(9) 0.0087(9)
Cl8 0.0412(12) 0.0663(15) 0.141(2) 0.0434(16) 0.0190(14) -0.0044(10)
C8 0.037(4) 0.027(3) 0.044(4) 0.012(3) 0.007(3) 0.005(3)
Cl14 0.15(3) 0.031(3) 0.047(8) 0.006(3) 0.060(14) 0.000(7)

loop_
_atom_type_symbol
_atom_type_description
_atom_type_scat_dispersion_real
_atom_type_scat_dispersion_imag
_atom_type_scat_source
C C 0.0033 0.0016 'International Tables Vol C Tables 4.2.6.8 and 6.1.1.4'
H H 0.0000 0.0000 'International Tables Vol C Tables 4.2.6.8 and 6.1.1.4'
Cl Cl 0.1484 0.1585 'International Tables Vol C Tables 4.2.6.8 and 6.1.1.4'
N N 0.0061 0.0033 'International Tables Vol C Tables 4.2.6.8 and 6.1.1.4'
P P 0.1023 0.0942 'International Tables Vol C Tables 4.2.6.8 and 6.1.1.4'
Ru Ru -1.2594 0.8363 'International Tables Vol C Tables 4.2.6.8 and 6.1.1.4'

loop_
_geom_angle_atom_site_label_1
_geom_angle_atom_site_label_2
_geom_angle_atom_site_label_3
_geom_angle
C18 Ru1 C12 175.5(2)
C18 Ru1 C19 93.17(19)
C18 Ru1 C21 90.46(19)
C18 Ru1 C34 88.85(18)
C19 Ru1 C12 91.16(19)
C21 Ru1 C12 90.76(19)
C21 Ru1 C19 88.99(19)
C21 Ru1 C34 92.42(19)
C24 Ru1 C12 90.99(18)
C24 Ru1 C18 87.95(18)
C24 Ru1 C19 88.80(19)
C24 Ru1 C21 177.20(19)
C24 Ru1 C34 89.85(19)
C34 Ru1 C12 86.80(18)
C34 Ru1 C19 177.53(19)
N46 C12 Ru1 176.2(5)
N40 C18 Ru1 176.6(4)
N50 C19 Ru1 179.5(5)
N20 C21 Ru1 178.9(5)
N26 C24 Ru1 179.3(4)
N32 C34 Ru1 177.8(4)
C16 P2 C13 108.3(2)
C68 P2 C13 108.2(2)
C68 P2 C16 110.3(2)
C68 P2 C77 108.1(2)
C77 P2 C13 112.6(2)
C77 P2 C16 109.3(2)
C64 C13 P2 120.4(4)
C80 C13 P2 118.7(4)
C80 C13 C64 120.2(4)
C72 C16 P2 121.0(4)
C76 C16 P2 119.2(4)
C76 C16 C72 119.8(4)
C44 C30 H30 119.9
C115 C30 H30 119.9
C115 C30 C44 120.2(5)
C68 C31 H31 120.4
C109 C31 H31 120.4
C109 C31 C68 119.1(5)
C30 C44 H44 120.1
C30 C44 C77 119.9(5)
C77 C44 H44 120.1
C68 C59 H59 120.0
C94 C59 H59 120.0
C94 C59 C68 120.1(5)
C84 C60 H60 119.6
C84 C60 C11 120.7(5)
C11 C60 H60 119.6
C77 C61 H61 120.1
C135 C61 H61 120.1
C135 C61 C77 119.9(5)
C13 C64 H64 120.8
C104 C64 C13 118.3(5)
C104 C64 H64 120.8
C31 C68 P2 120.1(4)
C59 C68 P2 120.0(4)
C59 C68 C31 119.8(4)
C75 C71 H71 119.9
C80 C71 H71 119.9
C80 C71 C75 120.2(5)
C16 C72 H72 120.2
C11 C72 C16 119.6(5)
C11 C72 H72 120.2
C71 C75 H75 120.1
C104 C75 C71 119.9(5)
C104 C75 H75 120.1
C16 C76 H76 120.1
C84 C76 C16 119.8(5)
C84 C76 H76 120.1
C44 C77 P2 119.7(4)
C44 C77 C61 119.1(5)
C61 C77 P2 121.2(4)
C13 C80 H80 119.9
C71 C80 C13 120.2(5)
C71 C80 H80 119.9
C60 C84 C76 120.0(5)
C60 C84 H84 120.0
C76 C84 H84 120.0
C59 C94 H94 120.0
C102 C94 C59 120.0(5)
C102 C94 H94 120.0
C94 C102 H102 119.9
C109 C102 C94 120.2(5)
C109 C102 H102 119.9
C64 C104 H104 119.4
C75 C104 C64 121.2(5)
C75 C104 H104 119.4
C31 C109 H109 119.6
C102 C109 C31 120.7(5)
C102 C109 H109 119.6
C30 C115 H115 119.8
C30 C115 C135 120.4(5)
C135 C115 H115 119.8
C61 C135 C115 120.6(5)
C61 C135 H135 119.7
C115 C135 H135 119.7
C35 P3 C37 108.6(2)
C35 P3 C48 108.8(2)
C48 P3 C37 111.8(2)
C62 P3 C35 110.3(2)
C62 P3 C37 108.8(2)
C62 P3 C48 108.7(2)
C56 P4 C25 106.5(2)
C56 P4 C57 111.4(2)
C56 P4 C63 109.0(2)
C57 P4 C25 106.7(2)
C63 P4 C25 113.1(2)
C63 P4 C57 110.1(2)
C29 C25 P4 115.3(4)
C126 C25 P4 124.7(4)
C126 C25 C29 120.0(5)
C63 C28 H28 120.3
C99 C28 H28 120.3
C99 C28 C63 119.4(5)
C25 C29 H29 120.3
C83 C29 C25 119.4(5)
C83 C29 H29 120.3
C51 C35 P3 120.8(4)
C51 C35 C107 120.4(4)
C107 C35 P3 118.7(4)
C37 C36 H36 120.2
C101 C36 H36 120.2
C101 C36 C37 119.6(5)
C36 C37 P3 120.5(4)
C65 C37 P3 119.5(4)
C65 C37 C36 119.7(4)
C63 C39 H39 120.0
C63 C39 C85 120.0(5)
C85 C39 H39 120.0
C48 C41 H41 120.2
C93 C41 H41 120.2
C93 C41 C48 119.7(4)
C58 C43 H43 119.7
C93 C43 H43 119.7
C93 C43 C58 120.6(4)
C65 C47 H47 119.9
C78 C47 H47 119.9
C78 C47 C65 120.1(5)
C41 C48 P3 118.4(3)
C41 C48 C110 120.0(4)
C110 C48 P3 121.6(4)
C35 C51 H51 120.3
C35 C51 C90 119.3(5)
C90 C51 H51 120.3
C62 C53 H53 120.2
C70 C53 H53 120.2
C70 C53 C62 119.6(4)
C62 C54 H54 120.9
C69 C54 H54 120.9
C69 C54 C62 118.1(5)
C81 C56 P4 116.9(4)
C97 C56 P4 122.9(4)
C97 C56 C81 120.2(4)
C74 C57 P4 120.7(4)
C117 C57 P4 119.2(4)
C117 C57 C74 119.9(5)
C43 C58 H58 120.1
C110 C58 C43 119.8(4)
C110 C58 H58 120.1
C53 C62 P3 119.3(3)
C54 C62 P3 120.4(4)
C54 C62 C53 120.3(4)
C28 C63 P4 121.1(4)
C39 C63 P4 118.6(4)
C39 C63 C28 120.2(4)
C37 C65 H65 120.2
C47 C65 C37 119.6(5)
C47 C65 H65 120.2
C54 C69 H69 119.3
C82 C69 C54 121.3(5)
C82 C69 H69 119.3
C53 C70 H70 120.0
C53 C70 C82 120.0(5)
C82 C70 H70 120.0
C83 C73 H73 120.4
C83 C73 C96 119.1(5)
C96 C73 H73 120.4
C57 C74 H74 120.1
C105 C74 C57 119.9(5)
C105 C74 H74 120.1
C47 C78 H78 119.9
C47 C78 C101 120.1(5)
C101 C78 H78 119.9
C56 C81 H81 119.8
C87 C81 C56 120.4(5)
C87 C81 H81 119.8
C69 C82 C70 120.6(5)
C69 C82 H82 119.7
C70 C82 H82 119.7
C29 C83 C73 121.1(5)
C29 C83 H83 119.5
C73 C83 H83 119.5
C39 C85 H85 120.0
C113 C85 C39 120.0(5)
C113 C85 H85 120.0
C81 C87 H87 120.2
C81 C87 C103 119.5(5)
C103 C87 H87 120.2
C51 C90 H90 119.8
C111 C90 C51 120.4(5)
C111 C90 H90 119.8
C41 C93 H93 120.1
C43 C93 C41 119.9(5)
C43 C93 H93 120.1
C73 C96 H96 119.7
C126 C96 C73 120.6(5)
C126 C96 H96 119.7
C56 C97 H97 120.4
C3 C97 C56 119.2(5)
C3 C97 H97 120.4
C28 C99 H99 119.9
C113 C99 C28 120.2(5)
C113 C99 H99 119.9
C107 C100 H100 119.4
C111 C100 H100 119.4
C111 C100 C107 121.2(5)
C36 C101 C78 120.8(5)
C36 C101 H101 119.6
C78 C101 H101 119.6
C87 C103 H103 119.9
C87 C103 C3 120.3(5)
C3 C103 H103 119.9
C74 C105 H105 120.0
C112 C105 C74 119.9(5)
C112 C105 H105 120.0
C35 C107 H107 120.7
C100 C107 C35 118.6(5)
C100 C107 H107 120.7
C48 C110 H110 120.0
C58 C110 C48 119.9(5)
C58 C110 H110 120.0
C90 C111 H111 120.0
C100 C111 C90 120.0(5)
C100 C111 H111 120.0
C105 C112 H112 119.5
C105 C112 C114 121.0(5)
C114 C112 H112 119.5
C85 C113 H113 119.9
C99 C113 C85 120.1(5)
C99 C113 H113 119.9
C112 C114 H114 120.1
C112 C114 C117 119.9(5)
C117 C114 H114 120.1
C57 C117 C114 119.4(5)
C57 C117 H117 120.3
C114 C117 H117 120.3
C25 C126 H126 120.1
C96 C126 C25 119.8(5)
C96 C126 H126 120.1
Cl2 C17 Cl1 110.1(3)
Cl2 C17 Cl3 109.9(3)
Cl2 C17 H17 108.9
Cl1 C17 H17 108.9
Cl3 C17 Cl1 110.2(3)
Cl3 C17 H17 108.9
C60 C11 C72 120.0(5)
C60 C11 H11 120.0
C72 C11 H11 120.0
Cl16 C1 Cl15 109.7(3)
Cl16 C1 H1A 109.7
Cl16 C1 H1B 109.7
Cl15 C1 H1A 109.7
Cl15 C1 H1B 109.7
H1A C1 H1B 108.2
Cl18 C2 H2A 109.7
Cl18 C2 H2B 109.7
Cl17 C2 Cl18 110.0(3)
Cl17 C2 H2A 109.7
Cl17 C2 H2B 109.7
H2A C2 H2B 108.2
C4 Cl11 Cl14 43.3(13)
C97 C3 C103 120.4(5)
C97 C3 H3 119.8
C103 C3 H3 119.8
Cl12 C4 Cl13 108.8(4)
Cl12 C4 H4 110(4)
Cl11 C4 Cl12 109.3(3)
Cl11 C4 Cl13 110.2(4)
Cl11 C4 H4 114(4)
Cl13 C4 H4 104(4)
Cl14 C4 Cl12 115.0(8)
Cl14 C4 Cl11 92(3)
Cl14 C4 H4 115(4)
Cl7B Cl6 C200 48.6(7)
C200 Cl5 Cl7B 48.1(4)
Cl7A Cl5 C200 61.3(6)
Cl7A Cl5 Cl7B 14.9(6)
Cl9 C8 Cl8 109.1(4)
Cl9 C8 H8 109.4
Cl10 C8 Cl9 109.6(4)
Cl10 C8 Cl8 110.1(4)
Cl10 C8 H8 109.4
Cl8 C8 H8 109.4
Cl5 C200 Cl6 90.8(5)
Cl5 C200 Cl4 106.2(5)
Cl4 C200 Cl6 97.8(5)
Cl7A C200 Cl5 22.5(2)
Cl4A C200 Cl5 117.2(6)
Cl4A C200 Cl7A 119.5(7)
Cl7B C200 Cl6 21.6(3)
Cl7B C200 Cl5 69.5(5)
Cl7B C200 Cl4 106.6(6)
Cl7B C200 Cl7A 47.3(5)
Cl7B C200 Cl4A 116.6(7)
Cl5 Cl7A C200 96.3(7)
Cl5 Cl7A Cl7B 157.0(9)
Cl7B Cl7A C200 63.0(5)
Cl6 Cl7B Cl5 167.8(9)
Cl6 Cl7B C200 109.8(9)
C200 Cl7B Cl5 62.4(4)
Cl7A Cl7B Cl5 8.2(3)
Cl7A Cl7B C200 69.6(5)
C4 Cl14 Cl11 44.5(13)

loop_
_geom_bond_atom_site_label_1
_geom_bond_atom_site_label_2
_geom_bond_distance
Ru1 C12 2.067(5)
Ru1 C18 2.058(5)
Ru1 C19 2.065(5)
Ru1 C21 2.062(5)
Ru1 C24 2.049(5)
Ru1 C34 2.064(5)
C12 N46 1.142(7)
C18 N40 1.149(6)
C19 N50 1.146(7)
N20 C21 1.155(7)
C24 N26 1.145(6)
N32 C34 1.155(7)
P2 C13 1.792(5)
P2 C16 1.792(5)
P2 C68 1.787(5)
P2 C77 1.791(5)
C13 C64 1.401(7)
C13 C80 1.399(7)
C16 C72 1.396(7)
C16 C76 1.396(7)
C30 H30 0.9500
C30 C44 1.387(8)
C30 C115 1.366(9)
C31 H31 0.9500
C31 C68 1.408(7)
C31 C109 1.391(7)
C44 H44 0.9500
C44 C77 1.387(7)
C59 H59 0.9500
C59 C68 1.395(7)
C59 C94 1.392(7)
C60 H60 0.9500
C60 C84 1.376(8)
C60 C11 1.383(8)
C61 H61 0.9500
C61 C77 1.401(7)
C61 C135 1.369(8)
C64 H64 0.9500
C64 C104 1.398(7)
C71 H71 0.9500
C71 C75 1.392(7)
C71 C80 1.374(7)
C72 H72 0.9500
C72 C11 1.390(7)
C75 H75 0.9500
C75 C104 1.379(8)
C76 H76 0.9500
C76 C84 1.387(7)
C80 H80 0.9500
C84 H84 0.9500
C94 H94 0.9500
C94 C102 1.387(8)
C102 H102 0.9500
C102 C109 1.386(8)
C104 H104 0.9500
C109 H109 0.9500
C115 H115 0.9500
C115 C135 1.370(9)
C135 H135 0.9500
P3 C35 1.789(5)
P3 C37 1.795(5)
P3 C48 1.794(5)
P3 C62 1.787(5)
P4 C25 1.807(5)
P4 C56 1.794(5)
P4 C57 1.799(5)
P4 C63 1.795(5)
C25 C29 1.408(7)
C25 C126 1.386(7)
C28 H28 0.9500
C28 C63 1.397(7)
C28 C99 1.391(7)
C29 H29 0.9500
C29 C83 1.367(8)
C35 C51 1.389(7)
C35 C107 1.408(7)
C36 H36 0.9500
C36 C37 1.400(7)
C36 C101 1.379(7)
C37 C65 1.397(7)
C39 H39 0.9500
C39 C63 1.386(7)
C39 C85 1.390(7)
C41 H41 0.9500
C41 C48 1.397(7)
C41 C93 1.391(7)
C43 H43 0.9500
C43 C58 1.392(8)
C43 C93 1.389(7)
C47 H47 0.9500
C47 C65 1.396(7)
C47 C78 1.380(8)
C48 C110 1.400(6)
C51 H51 0.9500
C51 C90 1.391(7)
C53 H53 0.9500
C53 C62 1.404(7)
C53 C70 1.378(7)
C54 H54 0.9500
C54 C62 1.399(6)
C54 C69 1.394(7)
C56 C81 1.395(7)
C56 C97 1.392(7)
C57 C74 1.391(8)
C57 C117 1.389(7)
C58 H58 0.9500
C58 C110 1.383(7)
C65 H65 0.9500
C69 H69 0.9500
C69 C82 1.362(8)
C70 H70 0.9500
C70 C82 1.385(7)
C73 H73 0.9500
C73 C83 1.391(8)
C73 C96 1.393(7)
C74 H74 0.9500
C74 C105 1.389(8)
C78 H78 0.9500
C78 C101 1.383(8)
C81 H81 0.9500
C81 C87 1.383(7)
C82 H82 0.9500
C83 H83 0.9500
C85 H85 0.9500
C85 C113 1.388(7)
C87 H87 0.9500
C87 C103 1.389(8)
C90 H90 0.9500
C90 C111 1.388(9)
C93 H93 0.9500
C96 H96 0.9500
C96 C126 1.378(7)
C97 H97 0.9500
C97 C3 1.389(8)
C99 H99 0.9500
C99 C113 1.387(8)
C100 H100 0.9500
C100 C107 1.390(8)
C100 C111 1.371(9)
C101 H101 0.9500
C103 H103 0.9500
C103 C3 1.394(8)
C105 H105 0.9500
C105 C112 1.369(9)
C107 H107 0.9500
C110 H110 0.9500
C111 H111 0.9500
C112 H112 0.9500
C112 C114 1.372(8)
C113 H113 0.9500
C114 H114 0.9500
C114 C117 1.399(7)
C117 H117 0.9500
C126 H126 0.9500
Cl18 C2 1.767(6)
Cl2 C17 1.754(5)
Cl1 C17 1.766(5)
Cl3 C17 1.764(5)
C17 H17 1.0000
Cl16 C1 1.758(6)
Cl15 C1 1.774(7)
Cl17 C2 1.761(5)
C11 H11 0.9500
C1 H1A 0.9900
C1 H1B 0.9900
C2 H2A 0.9900
C2 H2B 0.9900
Cl12 C4 1.761(6)
Cl11 C4 1.732(6)
Cl11 Cl14 2.47(5)
Cl13 C4 1.791(9)
C3 H3 0.9500
C4 Cl14 1.696(12)
C4 H4 0.89(6)
Cl9 C8 1.750(7)
Cl10 C8 1.748(8)
Cl8 C8 1.777(7)
Cl6 C200 2.030(10)
Cl6 Cl7B 0.795(9)
Cl5 C200 1.927(9)
Cl5 Cl7A 0.741(6)
Cl5 Cl7B 2.036(12)
C8 H8 1.0000
C200 Cl4 1.940(9)
C200 Cl7A 1.701(11)
C200 Cl4A 1.633(10)
C200 Cl7B 1.617(12)
Cl7A Cl7B 1.334(13)

loop_
_geom_torsion_atom_site_label_1
_geom_torsion_atom_site_label_2
_geom_torsion_atom_site_label_3
_geom_torsion_atom_site_label_4
_geom_torsion
P2 C13 C64 C104 170.8(4)
P2 C13 C80 C71 -170.8(4)
P2 C16 C72 C11 -180.0(4)
P2 C16 C76 C84 -178.5(4)
C13 P2 C16 C72 135.8(4)
C13 P2 C16 C76 -45.6(4)
C13 P2 C68 C31 -14.5(5)
C13 P2 C68 C59 167.1(4)
C13 P2 C77 C44 -83.8(5)
C13 P2 C77 C61 98.5(5)
C13 C64 C104 C75 0.1(7)
C16 P2 C13 C64 151.8(4)
C16 P2 C13 C80 -37.2(4)
C16 P2 C68 C31 103.8(4)
C16 P2 C68 C59 -74.6(5)
C16 P2 C77 C44 155.8(4)
C16 P2 C77 C61 -21.9(5)
C16 C72 C11 C60 -2.0(8)
C16 C76 C84 C60 -1.1(8)
C30 C44 C77 P2 -178.0(4)
C30 C44 C77 C61 -0.2(8)
C30 C115 C135 C61 -0.7(10)
C44 C30 C115 C135 1.2(9)
C59 C94 C102 C109 0.7(10)
C64 C13 C80 C71 0.3(7)
C68 P2 C13 C64 -88.7(4)
C68 P2 C13 C80 82.4(4)
C68 P2 C16 C72 17.6(5)
C68 P2 C16 C76 -163.8(4)
C68 P2 C77 C44 35.7(5)
C68 P2 C77 C61 -142.1(5)
C68 C31 C109 C102 -0.2(9)
C68 C59 C94 C102 0.9(9)
C71 C75 C104 C64 -0.2(8)
C72 C16 C76 C84 0.1(7)
C75 C71 C80 C13 -0.4(8)
C76 C16 C72 C11 1.5(7)
C77 P2 C13 C64 30.8(5)
C77 P2 C13 C80 -158.2(4)
C77 P2 C16 C72 -101.2(4)
C77 P2 C16 C76 77.4(4)
C77 P2 C68 C31 -136.7(4)
C77 P2 C68 C59 44.9(5)
C77 C61 C135 C115 -0.3(10)
C80 C13 C64 C104 -0.2(7)
C80 C71 C75 C104 0.3(8)
C84 C60 C11 C72 1.0(8)
C94 C59 C68 P2 176.2(4)
C94 C59 C68 C31 -2.2(8)
C94 C102 C109 C31 -1.1(10)
C109 C31 C68 P2 -176.6(4)
C109 C31 C68 C59 1.8(8)
C115 C30 C44 C77 -0.7(9)
C135 C61 C77 P2 178.5(5)
C135 C61 C77 C44 0.7(9)
P3 C35 C51 C90 -176.1(4)
P3 C35 C107 C100 176.2(4)
P3 C37 C65 C47 176.0(4)
P3 C48 C110 C58 177.5(4)
P4 C25 C29 C83 -178.6(4)
P4 C25 C126 C96 177.0(4)
P4 C56 C81 C87 -179.5(4)
P4 C56 C97 C3 -179.5(4)
P4 C57 C74 C105 173.7(4)
P4 C57 C117 C114 -173.4(4)
C25 P4 C56 C81 -44.0(4)
C25 P4 C56 C97 138.9(4)
C25 P4 C57 C74 -79.3(5)
C25 P4 C57 C117 94.5(4)
C25 P4 C63 C28 -42.2(5)
C25 P4 C63 C39 140.6(4)
C25 C29 C83 C73 1.7(8)
C28 C99 C113 C85 0.5(7)
C29 C25 C126 C96 -1.7(7)
C35 P3 C37 C36 -168.3(4)
C35 P3 C37 C65 17.2(4)
C35 P3 C48 C41 -173.7(4)
C35 P3 C48 C110 6.2(5)
C35 P3 C62 C53 75.0(4)
C35 P3 C62 C54 -105.9(4)
C35 C51 C90 C111 -1.1(8)
C36 C37 C65 C47 1.4(7)
C37 P3 C35 C51 -125.5(4)
C37 P3 C35 C107 57.3(4)
C37 P3 C48 C41 66.5(4)
C37 P3 C48 C110 -113.6(4)
C37 P3 C62 C53 -166.1(4)
C37 P3 C62 C54 13.1(5)
C37 C36 C101 C78 -0.7(9)
C39 C85 C113 C99 -1.6(7)
C41 C48 C110 C58 -2.6(7)
C43 C58 C110 C48 0.8(7)
C47 C78 C101 C36 1.0(9)
C48 P3 C35 C51 112.7(4)
C48 P3 C35 C107 -64.5(4)
C48 P3 C37 C36 -48.3(5)
C48 P3 C37 C65 137.1(4)
C48 P3 C62 C53 -44.2(4)
C48 P3 C62 C54 135.0(4)
C48 C41 C93 C43 -0.5(8)
C51 C35 C107 C100 -0.9(8)
C51 C90 C111 C100 1.2(9)
C53 C70 C82 C69 0.6(8)
C54 C69 C82 C70 -1.1(9)
C56 P4 C25 C29 -62.1(4)
C56 P4 C25 C126 119.1(4)
C56 P4 C57 C74 36.4(5)
C56 P4 C57 C117 -149.7(4)
C56 P4 C63 C28 -160.5(4)
C56 P4 C63 C39 22.3(4)
C56 C81 C87 C103 0.3(8)
C56 C97 C3 C103 -2.7(8)
C57 P4 C25 C29 56.9(4)
C57 P4 C25 C126 -121.9(4)
C57 P4 C56 C81 -159.8(4)
C57 P4 C56 C97 23.1(5)
C57 P4 C63 C28 77.1(4)
C57 P4 C63 C39 -100.1(4)
C57 C74 C105 C112 -0.4(9)
C58 C43 C93 C41 -1.3(8)
C62 P3 C35 C51 -6.4(5)
C62 P3 C35 C107 176.5(4)
C62 P3 C37 C36 71.7(4)
C62 P3 C37 C65 -102.8(4)
C62 P3 C48 C41 -53.6(4)
C62 P3 C48 C110 126.3(4)
C62 C53 C70 C82 -0.6(8)
C62 C54 C69 C82 1.6(8)
C63 P4 C25 C29 178.1(4)
C63 P4 C25 C126 -0.7(5)
C63 P4 C56 C81 78.4(4)
C63 P4 C56 C97 -98.7(4)
C63 P4 C57 C74 157.5(4)
C63 P4 C57 C117 -28.6(5)
C63 C28 C99 C113 1.6(7)
C63 C39 C85 C113 0.6(7)
C65 C47 C78 C101 -0.1(8)
C69 C54 C62 P3 179.3(4)
C69 C54 C62 C53 -1.6(7)
C70 C53 C62 P3 -179.8(4)
C70 C53 C62 C54 1.1(7)
C73 C96 C126 C25 1.3(7)
C74 C57 C117 C114 0.5(8)
C74 C105 C112 C114 0.4(9)
C78 C47 C65 C37 -1.1(8)
C81 C56 C97 C3 3.5(8)
C81 C87 C103 C3 0.5(8)
C83 C73 C96 C126 0.6(7)
C85 C39 C63 P4 178.8(4)
C85 C39 C63 C28 1.5(7)
C87 C103 C3 C97 0.7(9)
C93 C41 C48 P3 -177.6(4)
C93 C41 C48 C110 2.4(7)
C93 C43 C58 C110 1.2(7)
C96 C73 C83 C29 -2.2(8)
C97 C56 C81 C87 -2.3(8)
C99 C28 C63 P4 -179.8(4)
C99 C28 C63 C39 -2.6(7)
C101 C36 C37 P3 -175.1(4)
C101 C36 C37 C65 -0.5(8)
C105 C112 C114 C117 0.0(9)
C107 C35 C51 C90 1.0(7)
C107 C100 C111 C90 -1.1(9)
C111 C100 C107 C35 0.9(9)
C112 C114 C117 C57 -0.5(8)
C117 C57 C74 C105 -0.1(8)
C126 C25 C29 C83 0.2(7)
C11 C60 C84 C76 0.6(8)
Cl12 C4 Cl14 Cl11 112.5(12)
Cl13 C4 Cl14 Cl11 -174.0(14)
Cl6 C200 Cl7A Cl5 175.1(7)
Cl6 C200 Cl7A Cl7B 5.7(5)
Cl6 C200 Cl7B Cl5 -169.7(11)
Cl6 C200 Cl7B Cl7A -165.4(12)
Cl5 C200 Cl7A Cl7B -169.3(9)
Cl5 C200 Cl7B Cl6 169.7(11)
Cl5 C200 Cl7B Cl7A 4.3(4)
Cl5 Cl7A Cl7B Cl6 -118(5)
Cl5 Cl7A Cl7B C200 -28(2)
C200 Cl6 Cl7B Cl5 48(4)
C200 Cl6 Cl7B Cl7A 85(4)
C200 Cl5 Cl7A Cl7B 24.9(18)
C200 Cl7A Cl7B Cl6 -90(4)
C200 Cl7A Cl7B Cl5 28(2)
Cl4 C200 Cl7A Cl5 -92.9(7)
Cl4 C200 Cl7A Cl7B 97.7(6)
Cl4 C200 Cl7B Cl6 68.2(11)
Cl4 C200 Cl7B Cl5 -101.5(5)
Cl4 C200 Cl7B Cl7A -97.2(6)
Cl7A C200 Cl7B Cl6 165.4(12)
Cl7A C200 Cl7B Cl5 -4.3(4)
Cl4A C200 Cl7A Cl5 -90.4(9)
Cl4A C200 Cl7A Cl7B 100.2(7)
Cl4A C200 Cl7B Cl6 58.7(12)
Cl4A C200 Cl7B Cl5 -111.0(7)
Cl4A C200 Cl7B Cl7A -106.7(7)
Cl7B Cl5 Cl7A C200 -24.9(18)
Cl7B C200 Cl7A Cl5 169.3(9)
Cl14 Cl11 C4 Cl12 -117.5(6)
Cl14 Cl11 C4 Cl13 2.0(5)
